data_2221179
loop_
_publ_author_name
'Zhang, Lian-Feng'

_publ_section_title
;
 Potassium oxalurate monohydrate
;
_journal_coeditor_code SI2155
_journal_issue 3
_journal_name_full 'Acta Crystallographica Section E'
_journal_page_first m308
_journal_page_last m309
_journal_paper_doi 10.1107/S1600536809005637
_journal_volume 65
_journal_year 2009
_chemical_formula_iupac '[K (C3 H3 N2 O4) (H2 O)]'
_chemical_formula_moiety 'C3 H5 K N2 O5'
_chemical_formula_sum 'C3 H5 K N2 O5'
_chemical_formula_weight 188.19
_chemical_name_common 'Potassium oxalurate monohydrate'
_chemical_name_systematic
;
poly[aqua-\m~3~-oxalurato-potassium(I)]
;
_space_group_IT_number 58
_symmetry_cell_setting orthorhombic
_symmetry_space_group_name_Hall '-P 2 2n'
_symmetry_space_group_name_H-M 'P n n m'
_atom_sites_solution_hydrogens geom
_atom_sites_solution_primary direct
_atom_sites_solution_secondary difmap
_audit_creation_method SHELXL-97
_cell_angle_alpha 90.00
_cell_angle_beta 90.00
_cell_angle_gamma 90.00
_cell_formula_units_Z 4
_cell_length_a 7.7313(17)
_cell_length_b 12.799(3)
_cell_length_c 6.9313(16)
_cell_measurement_reflns_used 1939
_cell_measurement_temperature 296(2)
_cell_measurement_theta_max 28.15
_cell_measurement_theta_min 2.94
_cell_volume 685.9(3)
_computing_cell_refinement 'SAINT (Bruker, 1997)'
_computing_data_collection 'SMART (Bruker, 1997)'
_computing_data_reduction 'SAINT (Bruker, 1997)'
_computing_molecular_graphics 'SHELXTL (Sheldrick, 2008)'
_computing_publication_material 'SHELXTL (Sheldrick, 2008)'
_computing_structure_refinement 'SHELXL97 (Sheldrick, 2008)'
_computing_structure_solution 'SHELXS97 (Sheldrick, 2008)'
_diffrn_ambient_temperature 296(2)
_diffrn_measured_fraction_theta_full 0.997
_diffrn_measured_fraction_theta_max 0.997
_diffrn_measurement_device_type 'Bruker SMART CCD area-detector'
_diffrn_measurement_method '\f and \w'
_diffrn_radiation_monochromator graphite
_diffrn_radiation_source 'fine-focus sealed tube'
_diffrn_radiation_type MoK\a
_diffrn_radiation_wavelength 0.71073
_diffrn_reflns_av_R_equivalents 0.0130
_diffrn_reflns_av_sigmaI/netI 0.0098
_diffrn_reflns_limit_h_max 9
_diffrn_reflns_limit_h_min -9
_diffrn_reflns_limit_k_max 15
_diffrn_reflns_limit_k_min -15
_diffrn_reflns_limit_l_max 6
_diffrn_reflns_limit_l_min -8
_diffrn_reflns_number 3320
_diffrn_reflns_theta_full 25.49
_diffrn_reflns_theta_max 25.49
_diffrn_reflns_theta_min 3.08
_diffrn_standards_number 0
_exptl_absorpt_coefficient_mu 0.752
_exptl_absorpt_correction_T_max 0.8161
_exptl_absorpt_correction_T_min 0.7480
_exptl_absorpt_correction_type multi-scan
_exptl_absorpt_process_details '(SADABS; Bruker, 1997)'
_exptl_crystal_colour pink
_exptl_crystal_density_diffrn 1.823
_exptl_crystal_density_method 'not measured'
_exptl_crystal_description block
_exptl_crystal_F_000 384
_exptl_crystal_size_max 0.41
_exptl_crystal_size_mid 0.39
_exptl_crystal_size_min 0.28
_refine_diff_density_max 0.171
_refine_diff_density_min -0.344
_refine_ls_extinction_method none
_refine_ls_goodness_of_fit_ref 1.086
_refine_ls_hydrogen_treatment constr
_refine_ls_matrix_type full
_refine_ls_number_parameters 66
_refine_ls_number_reflns 699
_refine_ls_number_restraints 0
_refine_ls_restrained_S_all 1.086
_refine_ls_R_factor_all 0.0282
_refine_ls_R_factor_gt 0.0258
_refine_ls_shift/su_max 0.000
_refine_ls_shift/su_mean 0.000
_refine_ls_structure_factor_coef Fsqd
_refine_ls_weighting_details 'w=1/[\s^2^(Fo^2^)+(0.0457P)^2^+0.2142P] where P=(Fo^2^+2Fc^2^)/3'
_refine_ls_weighting_scheme calc
_refine_ls_wR_factor_gt 0.0747
_refine_ls_wR_factor_ref 0.0770
_reflns_number_gt 633
_reflns_number_total 699
_reflns_threshold_expression I>2\s(I)
_cod_data_source_file si2155.cif
_cod_data_source_block I
_cod_depositor_comments
;
The following automatic conversions were performed:
'_symmetry_cell_setting' value 'Orthorhombic' changed to 'orthorhombic'
according to '/home/saulius/struct/CIF-dictionaries/cif_core.dic'
dictionary named 'cif_core.dic' version 2.4.1 from
2010-06-29.

'_geom_bond_publ_flag' value 'Y' changed to 'y' according to
'/home/saulius/struct/CIF-dictionaries/cif_core.dic' dictionary named
'cif_core.dic' version 2.4.1 from 2010-06-29 (4
times).

'_geom_hbond_publ_flag' value 'Y' changed to 'y' according to
'/home/saulius/struct/CIF-dictionaries/cif_core.dic' dictionary named
'cif_core.dic' version 2.4.1 from 2010-06-29 (8 times).

Automatic conversion script
Id: cif_fix_enum 1527 2010-12-29 10:47:43Z saulius 

The following automatic conversions were performed:

'_symmetry_cell_setting' value 'Orthorhombic' changed to
'orthorhombic' according to
/home/saulius/struct/CIF-dictionaries/cif_core.dic dictionary named
'cif_core.dic' version 2.4.1 from 2010-06-29.

'_geom_bond_publ_flag'
value 'Y' changed to 'y' according to
/home/saulius/struct/CIF-dictionaries/cif_core.dic dictionary named
'cif_core.dic' version 2.4.1 from 2010-06-29 (4
times).

'_geom_hbond_publ_flag' value 'Y' changed to 'y' according
to /home/saulius/struct/CIF-dictionaries/cif_core.dic dictionary
named 'cif_core.dic' version 2.4.1 from 2010-06-29 (8 times).

Automatic conversion script
Id: cif_fix_values 1715 2011-07-08 13:25:40Z adriana 
;
_cod_database_code 2221179
_cod_database_fobs_code 2221179

loop_
_symmetry_equiv_pos_as_xyz
'x, y, z'
'-x, -y, z'
'-x+1/2, y+1/2, -z+1/2'
'x+1/2, -y+1/2, -z+1/2'
'-x, -y, -z'
'x, y, -z'
'x-1/2, -y-1/2, z-1/2'
'-x-1/2, y-1/2, z-1/2'

loop_
_atom_site_type_symbol
_atom_site_label
_atom_site_fract_x
_atom_site_fract_y
_atom_site_fract_z
_atom_site_U_iso_or_equiv
_atom_site_adp_type
_atom_site_calc_flag
_atom_site_refinement_flags
_atom_site_occupancy
_atom_site_disorder_assembly
_atom_site_disorder_group
K K1 1.0000 0.5000 0.24337(6) 0.0336(2) Uani d S 1 . .
O O1 0.89541(18) 0.34475(10) 0.0000 0.0329(4) Uani d S 1 . .
O O2 0.90620(19) 0.17010(11) 0.0000 0.0478(5) Uani d S 1 . .
O O3 0.55768(18) 0.16337(10) 0.0000 0.0349(4) Uani d S 1 . .
O O4 0.30509(18) 0.44721(10) 0.0000 0.0396(4) Uani d S 1 . .
N N1 0.5439(2) 0.34235(12) 0.0000 0.0278(4) Uani d S 1 . .
H H1 0.6069 0.3977 0.0000 0.033 Uiso calc SR 1 . .
N N2 0.2646(2) 0.27328(14) 0.0000 0.0414(5) Uani d S 1 . .
H H2A 0.1538 0.2794 0.0000 0.050 Uiso calc SR 1 . .
H H2B 0.3111 0.2122 0.0000 0.050 Uiso calc SR 1 . .
C C1 0.8300(3) 0.25554(15) 0.0000 0.0266(5) Uani d S 1 . .
C C2 0.6290(2) 0.24914(14) 0.0000 0.0239(4) Uani d S 1 . .
C C3 0.3632(2) 0.35754(14) 0.0000 0.0281(5) Uani d S 1 . .
O O5 0.7184(2) 0.46547(13) 0.5000 0.0490(5) Uani d S 1 . .
H H1W 0.6919 0.5284 0.5000 0.073 Uiso d SR 1 . .
H H2W 0.6298 0.4287 0.5000 0.073 Uiso d SR 1 . .

loop_
_atom_site_aniso_label
_atom_site_aniso_U_11
_atom_site_aniso_U_22
_atom_site_aniso_U_33
_atom_site_aniso_U_12
_atom_site_aniso_U_13
_atom_site_aniso_U_23
K1 0.0406(3) 0.0241(3) 0.0362(4) -0.00314(16) 0.000 0.000
O1 0.0213(7) 0.0206(7) 0.0567(10) -0.0038(5) 0.000 0.000
O2 0.0210(7) 0.0224(7) 0.0999(15) 0.0037(6) 0.000 0.000
O3 0.0226(7) 0.0171(7) 0.0650(11) -0.0027(6) 0.000 0.000
O4 0.0227(7) 0.0203(7) 0.0758(12) 0.0033(6) 0.000 0.000
N1 0.0175(8) 0.0165(8) 0.0493(11) -0.0020(6) 0.000 0.000
N2 0.0172(8) 0.0219(8) 0.0852(16) 0.0006(7) 0.000 0.000
C1 0.0194(10) 0.0224(9) 0.0379(11) -0.0015(7) 0.000 0.000
C2 0.0197(10) 0.0190(9) 0.0330(11) -0.0007(7) 0.000 0.000
C3 0.0184(9) 0.0221(9) 0.0438(13) 0.0014(7) 0.000 0.000
O5 0.0247(8) 0.0271(8) 0.0952(14) 0.0024(7) 0.000 0.000

loop_
_atom_type_symbol
_atom_type_description
_atom_type_scat_dispersion_real
_atom_type_scat_dispersion_imag
_atom_type_scat_source
C C 0.0033 0.0016 'International Tables Vol C Tables 4.2.6.8 and 6.1.1.4'
H H 0.0000 0.0000 'International Tables Vol C Tables 4.2.6.8 and 6.1.1.4'
N N 0.0061 0.0033 'International Tables Vol C Tables 4.2.6.8 and 6.1.1.4'
O O 0.0106 0.0060 'International Tables Vol C Tables 4.2.6.8 and 6.1.1.4'
K K 0.2009 0.2494 'International Tables Vol C Tables 4.2.6.8 and 6.1.1.4'

loop_
_geom_angle_atom_site_label_1
_geom_angle_atom_site_label_2
_geom_angle_atom_site_label_3
_geom_angle_site_symmetry_1
_geom_angle_site_symmetry_3
_geom_angle
_geom_angle_publ_flag
O1 K1 O1 . 5_765 103.64(4) ?
O1 K1 O3 . 3_655 153.54(4) ?
O1 K1 O3 5_765 3_655 84.00(3) ?
O1 K1 O3 . 7_666 84.00(3) ?
O1 K1 O3 5_765 7_666 153.54(4) ?
O3 K1 O3 3_655 7_666 100.48(4) ?
O1 K1 O5 . 5_766 136.56(4) ?
O1 K1 O5 5_765 5_766 92.67(4) ?
O3 K1 O5 3_655 5_766 66.81(4) ?
O3 K1 O5 7_666 5_766 66.07(4) ?
O1 K1 O5 . . 92.67(4) ?
O1 K1 O5 5_765 . 136.56(4) ?
O3 K1 O5 3_655 . 66.07(4) ?
O3 K1 O5 7_666 . 66.81(4) ?
O5 K1 O5 5_766 . 102.63(4) ?
O1 K1 O4 . 5_665 65.19(4) ?
O1 K1 O4 5_765 5_665 73.70(4) ?
O3 K1 O4 3_655 5_665 93.71(3) ?
O3 K1 O4 7_666 5_665 131.30(4) ?
O5 K1 O4 5_766 5_665 157.65(5) ?
O5 K1 O4 . 5_665 77.49(3) ?
O1 K1 O4 . 1_655 73.70(4) ?
O1 K1 O4 5_765 1_655 65.19(4) ?
O3 K1 O4 3_655 1_655 131.30(4) ?
O3 K1 O4 7_666 1_655 93.71(3) ?
O5 K1 O4 5_766 1_655 77.49(3) ?
O5 K1 O4 . 1_655 157.65(5) ?
O4 K1 O4 5_665 1_655 110.98(4) ?
O1 K1 K1 . 5_765 51.82(2) ?
O1 K1 K1 5_765 5_765 51.82(2) ?
O3 K1 K1 3_655 5_765 129.76(2) ?
O3 K1 K1 7_666 5_765 129.76(2) ?
O5 K1 K1 5_766 5_765 128.68(2) ?
O5 K1 K1 . 5_765 128.68(2) ?
O4 K1 K1 5_665 5_765 55.491(19) ?
O4 K1 K1 1_655 5_765 55.491(19) ?
O1 K1 K1 . 5_766 128.18(2) ?
O1 K1 K1 5_765 5_766 128.18(2) ?
O3 K1 K1 3_655 5_766 50.24(2) ?
O3 K1 K1 7_666 5_766 50.24(2) ?
O5 K1 K1 5_766 5_766 51.32(2) ?
O5 K1 K1 . 5_766 51.32(2) ?
O4 K1 K1 5_665 5_766 124.509(19) ?
O4 K1 K1 1_655 5_766 124.509(19) ?
K1 K1 K1 5_765 5_766 180.0 ?
C1 O1 K1 . . 141.79(2) ?
C1 O1 K1 . 5_765 141.79(2) ?
K1 O1 K1 . 5_765 76.36(4) ?
C2 O3 K1 . 7_565 138.06(4) ?
C2 O3 K1 . 3_645 138.06(4) ?
K1 O3 K1 7_565 3_645 79.52(4) ?
C3 O4 K1 . 5_665 120.01(9) ?
C3 O4 K1 . 1_455 120.01(9) ?
K1 O4 K1 5_665 1_455 69.02(4) ?
C2 N1 C3 . . 126.81(16) ?
C2 N1 H1 . . 116.6 ?
C3 N1 H1 . . 116.6 ?
C3 N2 H2A . . 120.0 ?
C3 N2 H2B . . 120.0 ?
H2A N2 H2B . . 120.0 ?
O2 C1 O1 . . 127.80(18) ?
O2 C1 C2 . . 115.29(17) ?
O1 C1 C2 . . 116.91(17) ?
O3 C2 N1 . . 124.44(17) ?
O3 C2 C1 . . 119.70(17) ?
N1 C2 C1 . . 115.87(16) ?
O4 C3 N2 . . 123.36(18) ?
O4 C3 N1 . . 119.31(17) ?
N2 C3 N1 . . 117.34(17) ?
K1 O5 K1 5_766 . 77.37(4) ?
K1 O5 H1W 5_766 . 92.2 ?
K1 O5 H1W . . 92.2 ?
K1 O5 H2W 5_766 . 135.9 ?
K1 O5 H2W . . 135.9 ?
H1W O5 H2W . . 110.2 ?

loop_
_geom_bond_atom_site_label_1
_geom_bond_atom_site_label_2
_geom_bond_site_symmetry_2
_geom_bond_distance
_geom_bond_publ_flag
K1 O1 . 2.7291(11) y
K1 O1 5_765 2.7291(11) ?
K1 O3 3_655 2.7812(11) y
K1 O3 7_666 2.7812(11) ?
K1 O5 5_766 2.8458(13) ?
K1 O5 . 2.8458(13) y
K1 O4 5_665 2.9775(13) ?
K1 O4 1_655 2.9775(13) y
K1 K1 5_765 3.3738(12) ?
K1 K1 5_766 3.5575(12) ?
K1 H1W . 2.9950 ?
O1 C1 . 1.249(2) ?
O1 K1 5_765 2.7291(11) ?
O2 C1 . 1.242(2) ?
O3 C2 . 1.228(2) ?
O3 K1 7_565 2.7812(11) ?
O3 K1 3_645 2.7812(11) ?
O4 C3 . 1.232(2) ?
O4 K1 5_665 2.9775(13) ?
O4 K1 1_455 2.9775(13) ?
N1 C2 . 1.362(2) ?
N1 C3 . 1.410(2) ?
N1 H1 . 0.8600 ?
N2 C3 . 1.321(3) ?
N2 H2A . 0.8600 ?
N2 H2B . 0.8600 ?
C1 C2 . 1.556(3) ?
O5 K1 5_766 2.8458(13) ?
O5 H1W . 0.8312 ?
O5 H2W . 0.8317 ?

loop_
_geom_hbond_atom_site_label_D
_geom_hbond_atom_site_label_H
_geom_hbond_atom_site_label_A
_geom_hbond_site_symmetry_A
_geom_hbond_distance_DH
_geom_hbond_distance_HA
_geom_hbond_distance_DA
_geom_hbond_angle_DHA
_geom_hbond_publ_flag
N1 H1 O4 5_665 0.86 2.10 2.936(2) 164.4 y
N2 H2A O1 1_455 0.86 2.17 2.997(2) 162.6 y
N2 H2A O2 1_455 0.86 2.37 3.069(2) 138.6 y
N2 H2B O3 . 0.86 2.01 2.667(2) 132.9 y
N2 H2B O5 7_565 0.86 2.38 3.076(3) 137.8 y
O5 H1W O2 3_655 0.83 1.97 2.791(2) 171.6 y
O5 H1W O3 3_655 0.83 2.59 3.068(2) 117.5 y
O5 H2W O2 7_566 0.83 2.14 2.973(2) 178.3 y

loop_
_geom_torsion_atom_site_label_1
_geom_torsion_atom_site_label_2
_geom_torsion_atom_site_label_3
_geom_torsion_atom_site_label_4
_geom_torsion_site_symmetry_1
_geom_torsion_site_symmetry_2
_geom_torsion_site_symmetry_3
_geom_torsion_site_symmetry_4
_geom_torsion
_geom_torsion_publ_flag
O1 K1 O1 C1 5_765 . . . -177.2(2) ?
O3 K1 O1 C1 3_655 . . . -72.9(2) ?
O3 K1 O1 C1 7_666 . . . 28.56(19) ?
O5 K1 O1 C1 5_766 . . . 73.8(2) ?
O5 K1 O1 C1 . . . . -37.78(19) ?
O4 K1 O1 C1 5_665 . . . -112.67(19) ?
O4 K1 O1 C1 1_655 . . . 124.22(19) ?
K1 K1 O1 C1 5_765 . . . -177.2(2) ?
K1 K1 O1 C1 5_766 . . . 2.8(2) ?
O1 K1 O1 K1 5_765 . . 5_765 0.0 ?
O3 K1 O1 K1 3_655 . . 5_765 104.25(5) ?
O3 K1 O1 K1 7_666 . . 5_765 -154.26(4) ?
O5 K1 O1 K1 5_766 . . 5_765 -109.03(4) ?
O5 K1 O1 K1 . . . 5_765 139.40(3) ?
O4 K1 O1 K1 5_665 . . 5_765 64.50(3) ?
O4 K1 O1 K1 1_655 . . 5_765 -58.60(3) ?
K1 K1 O1 K1 5_766 . . 5_765 180.0 ?
K1 O1 C1 O2 . . . . -92.22(16) ?
K1 O1 C1 O2 5_765 . . . 92.22(16) ?
K1 O1 C1 C2 . . . . 87.78(16) ?
K1 O1 C1 C2 5_765 . . . -87.78(16) ?
K1 O3 C2 N1 7_565 . . . 106.90(14) ?
K1 O3 C2 N1 3_645 . . . -106.90(14) ?
K1 O3 C2 C1 7_565 . . . -73.10(14) ?
K1 O3 C2 C1 3_645 . . . 73.10(14) ?
C3 N1 C2 O3 . . . . 0.0 ?
C3 N1 C2 C1 . . . . 180.0 ?
O2 C1 C2 O3 . . . . 0.0 ?
O1 C1 C2 O3 . . . . 180.0 ?
O2 C1 C2 N1 . . . . 180.0 ?
O1 C1 C2 N1 . . . . 0.0 ?
K1 O4 C3 N2 5_665 . . . -40.86(6) ?
K1 O4 C3 N2 1_455 . . . 40.86(6) ?
K1 O4 C3 N1 5_665 . . . 139.14(6) ?
K1 O4 C3 N1 1_455 . . . -139.14(6) ?
C2 N1 C3 O4 . . . . 180.0 ?
C2 N1 C3 N2 . . . . 0.0 ?
O1 K1 O5 K1 . . . 5_766 139.06(3) ?
O1 K1 O5 K1 5_765 . . 5_766 -107.82(4) ?
O3 K1 O5 K1 3_655 . . 5_766 -57.25(3) ?
O3 K1 O5 K1 7_666 . . 5_766 56.75(3) ?
O5 K1 O5 K1 5_766 . . 5_766 0.0 ?
O4 K1 O5 K1 5_665 . . 5_766 -157.09(5) ?
O4 K1 O5 K1 1_655 . . 5_766 87.77(8) ?
K1 K1 O5 K1 5_765 . . 5_766 180.0 ?
